data_4302440
loop_
_publ_author_name
'Bao-xia Dong'
'Qiang Xu'

_publ_section_title
;
Investigation of Flexible Organic Ligands in the Molybdate System: Delicate
Influence of a Peripheral Cluster Environment on the Isopolymolybdate
Frameworks
;
_journal_name_full 'Inorganic Chemistry'
_journal_page_first 5861
_journal_page_last 5873
_journal_paper_doi 10.1021/ic900128t
_journal_volume 48
_journal_year 2009
_chemical_formula_sum 'C24 H24 Cu Mo4 N12 O13'
_chemical_formula_weight 1135.86
_chemical_name_systematic
; 
 ? 
;
_space_group_IT_number 14
_symmetry_cell_setting monoclinic
_symmetry_space_group_name_Hall '-P 2ybc'
_symmetry_space_group_name_H-M 'P 1 21/c 1'
_atom_sites_solution_hydrogens geom
_atom_sites_solution_primary direct
_atom_sites_solution_secondary difmap
_audit_creation_method SHELXL-97
_cell_angle_alpha 90.00
_cell_angle_beta 103.70(3)
_cell_angle_gamma 90.00
_cell_formula_units_Z 4
_cell_length_a 12.400(3)
_cell_length_b 15.300(3)
_cell_length_c 20.090(4)
_cell_measurement_reflns_used 2212
_cell_measurement_temperature 293(2)
_cell_measurement_theta_max 27.5
_cell_measurement_theta_min 3.15
_cell_volume 3703.0(14)
_computing_cell_refinement 'Bruker XSCANS'
_computing_data_collection 'Bruker XSCANS'
_computing_data_reduction 'Bruker SHELXTL'
_computing_molecular_graphics 'Bruker SHELXTL'
_computing_publication_material 'Bruker SHELXTL'
_computing_structure_refinement 'SHELXL-97 (Sheldrick, 1997)'
_computing_structure_solution 'SHELXS-97 (Sheldrick, 1990)'
_diffrn_ambient_temperature 293(2)
_diffrn_measured_fraction_theta_full 0.996
_diffrn_measured_fraction_theta_max 0.996
_diffrn_measurement_device_type 'Bruker P4'
_diffrn_measurement_method '\w scans'
_diffrn_radiation_monochromator graphite
_diffrn_radiation_source 'fine-focus sealed tube'
_diffrn_radiation_type MoK\a
_diffrn_radiation_wavelength 0.71073
_diffrn_reflns_av_R_equivalents 0.0574
_diffrn_reflns_av_sigmaI/netI 0.0549
_diffrn_reflns_limit_h_max 16
_diffrn_reflns_limit_h_min -16
_diffrn_reflns_limit_k_max 19
_diffrn_reflns_limit_k_min -19
_diffrn_reflns_limit_l_max 26
_diffrn_reflns_limit_l_min -26
_diffrn_reflns_number 34402
_diffrn_reflns_theta_full 27.50
_diffrn_reflns_theta_max 27.50
_diffrn_reflns_theta_min 3.15
_diffrn_standards_decay_% 0
_diffrn_standards_interval_count 0
_diffrn_standards_interval_time .
_diffrn_standards_number 0
_exptl_absorpt_coefficient_mu 1.958
_exptl_absorpt_correction_T_max 0.650
_exptl_absorpt_correction_T_min 0.561
_exptl_absorpt_correction_type none
_exptl_absorpt_process_details none
_exptl_crystal_colour blue
_exptl_crystal_density_diffrn 2.037
_exptl_crystal_density_meas ?
_exptl_crystal_density_method 'not measured'
_exptl_crystal_description block
_exptl_crystal_F_000 2212
_exptl_crystal_size_max 0.30
_exptl_crystal_size_mid 0.25
_exptl_crystal_size_min 0.22
_refine_diff_density_max 1.859
_refine_diff_density_min -1.666
_refine_diff_density_rms 0.140
_refine_ls_extinction_method none
_refine_ls_goodness_of_fit_ref 1.107
_refine_ls_hydrogen_treatment constr
_refine_ls_matrix_type full
_refine_ls_number_parameters 493
_refine_ls_number_reflns 8496
_refine_ls_number_restraints 0
_refine_ls_restrained_S_all 1.107
_refine_ls_R_factor_all 0.0574
_refine_ls_R_factor_gt 0.0436
_refine_ls_shift/su_max 0.001
_refine_ls_shift/su_mean 0.000
_refine_ls_structure_factor_coef Fsqd
_refine_ls_weighting_details 'calc w=1/[\s^2^(Fo^2^)+(0.0338P)^2^+11.7283P] where P=(Fo^2^+2Fc^2^)/3'
_refine_ls_weighting_scheme calc
_refine_ls_wR_factor_gt 0.1031
_refine_ls_wR_factor_ref 0.1111
_reflns_number_gt 6844
_reflns_number_total 8468
_reflns_threshold_expression >2sigma(I)
_cod_data_source_file ic900128t_si_002_05.cif
_cod_data_source_block compound5
_cod_depositor_comments
;
The following automatic conversions were performed:
'_symmetry_cell_setting' value 'Monoclinic' changed to 'monoclinic'
according to '/home/saulius/struct/CIF-dictionaries/cif_core.dic'
dictionary named 'cif_core.dic' version 2.4.1 from 2010-06-29.

Automatic conversion script
Id: cif_fix_enum 1527 2010-12-29 10:47:43Z saulius 

The following automatic conversions were performed:

'_exptl_crystal_density_meas' value 'none' was changed to '?' - the
value is perceived as not measured.

Automatic conversion script
Id: cif_fix_values 3008 2015-01-20 13:52:24Z robertas 
;
_cod_original_cell_volume 3703.0(13)
_cod_database_code 4302440

loop_
_symmetry_equiv_pos_as_xyz
'x, y, z'
'-x, y+1/2, -z+1/2'
'-x, -y, -z'
'x, -y-1/2, z-1/2'

loop_
_atom_site_label
_atom_site_type_symbol
_atom_site_fract_x
_atom_site_fract_y
_atom_site_fract_z
_atom_site_U_iso_or_equiv
_atom_site_adp_type
_atom_site_occupancy
_atom_site_symmetry_multiplicity
_atom_site_calc_flag
_atom_site_refinement_flags
_atom_site_disorder_assembly
_atom_site_disorder_group
Mo1 Mo 0.86294(3) 0.97465(3) 0.12878(2) 0.02990(11) Uani 1 1 d . . .
Mo2 Mo 1.13730(4) 0.94714(3) 0.18103(2) 0.03098(11) Uani 1 1 d . . .
Mo3 Mo 0.74329(4) 0.99718(3) -0.03483(2) 0.03192(11) Uani 1 1 d . . .
Mo4 Mo 1.00454(4) 0.88650(3) 0.00906(3) 0.03621(12) Uani 1 1 d . . .
Cu1 Cu 1.15053(5) 0.71510(4) 0.28186(3) 0.02869(13) Uani 1 1 d . . .
N1 N 1.2442(3) 0.7773(3) 0.3628(2) 0.0299(8) Uani 1 1 d . . .
N2 N 1.3627(4) 0.8751(3) 0.4220(3) 0.0522(13) Uani 1 1 d . . .
N3 N 1.3546(4) 0.8048(3) 0.4611(2) 0.0373(10) Uani 1 1 d . . .
N4 N 1.0641(3) 0.6502(3) 0.1988(2) 0.0334(9) Uani 1 1 d . . .
N5 N 0.9988(5) 0.5452(3) 0.1218(3) 0.0558(14) Uani 1 1 d . . .
N6 N 0.9573(4) 0.6245(3) 0.0987(2) 0.0391(10) Uani 1 1 d . . .
N7 N 1.0112(3) 0.7446(3) 0.3101(2) 0.0338(9) Uani 1 1 d . . .
N8 N 0.8882(4) 0.8164(4) 0.3557(3) 0.0577(14) Uani 1 1 d . . .
N9 N 0.8410(4) 0.7462(3) 0.3193(3) 0.0421(11) Uani 1 1 d . . .
N10 N 1.2895(3) 0.6825(3) 0.2533(2) 0.0360(9) Uani 1 1 d . . .
N11 N 1.4054(5) 0.6582(5) 0.1861(3) 0.075(2) Uani 1 1 d . . .
N12 N 1.4351(3) 0.6112(3) 0.2430(2) 0.0385(10) Uani 1 1 d . . .
O1 O 1.2367(3) 1.0058(3) 0.2345(2) 0.0487(10) Uani 1 1 d . . .
O2 O 0.8327(4) 0.9084(3) 0.1882(2) 0.0638(13) Uani 1 1 d . . .
O3 O 1.0624(4) 0.7877(3) 0.0030(3) 0.0643(13) Uani 1 1 d . . .
O4 O 1.1791(5) 0.9425(3) 0.0990(2) 0.0679(14) Uani 1 1 d . . .
O5 O 1.0142(3) 1.0116(2) 0.1807(2) 0.0487(10) Uani 1 1 d . . .
O6 O 1.1388(3) 0.8468(2) 0.21796(18) 0.0402(8) Uani 1 1 d . . .
O7 O 0.6709(3) 1.0864(3) -0.0216(2) 0.0482(10) Uani 1 1 d . . .
O8 O 0.8748(3) 0.8844(3) -0.0475(2) 0.0449(9) Uani 1 1 d . . .
O9 O 0.6518(4) 0.9345(3) -0.08925(19) 0.0504(10) Uani 1 1 d . . .
O10 O 0.9752(3) 0.8862(2) 0.0946(2) 0.0404(9) Uani 1 1 d . . .
O11 O 0.8108(3) 1.0739(3) 0.14343(18) 0.0408(9) Uani 1 1 d . . .
O12 O 0.9125(3) 1.0338(2) 0.02811(17) 0.0322(7) Uani 1 1 d . . .
O13 O 0.7560(3) 0.9376(2) 0.04927(17) 0.0322(7) Uani 1 1 d . . .
C1 C 1.2847(4) 0.7477(4) 0.4257(3) 0.0386(12) Uani 1 1 d . . .
H1A H 1.2663 0.6944 0.4424 0.046 Uiso 1 1 calc R . .
C2 C 1.2958(5) 0.8552(4) 0.3636(3) 0.0505(15) Uani 1 1 d . . .
H2A H 1.2844 0.8917 0.3255 0.061 Uiso 1 1 calc R . .
C3 C 1.4198(5) 0.8010(5) 0.5326(3) 0.0546(16) Uani 1 1 d . . .
H3A H 1.4101 0.7442 0.5518 0.066 Uiso 1 1 calc R . .
H3B H 1.3928 0.8450 0.5594 0.066 Uiso 1 1 calc R . .
C4 C 1.5410(5) 0.8163(4) 0.5371(3) 0.0456(13) Uani 1 1 d . . .
C5 C 1.5853(5) 0.9002(4) 0.5474(4) 0.0592(18) Uani 1 1 d . . .
H5A H 1.5410 0.9463 0.5553 0.07(2) Uiso 1 1 calc R . .
C6 C 0.6944(5) 0.5844(4) 0.0460(4) 0.0585(17) Uani 1 1 d . . .
H6A H 0.7222 0.5277 0.0520 0.06(2) Uiso 1 1 calc R . .
C7 C 0.7627(5) 0.6513(4) 0.0360(3) 0.0413(13) Uani 1 1 d . . .
C8 C 0.7194(6) 0.7346(4) 0.0275(3) 0.0546(16) Uani 1 1 d . . .
H8A H 0.7647 0.7807 0.0210 0.11(3) Uiso 1 1 calc R . .
C9 C 1.6107(6) 0.7492(4) 0.5282(4) 0.0597(17) Uani 1 1 d . . .
H9A H 1.5837 0.6923 0.5227 0.10(3) Uiso 1 1 calc R . .
C10 C 0.8791(5) 0.6328(4) 0.0311(3) 0.0479(14) Uani 1 1 d . . .
H10A H 0.8799 0.5790 0.0057 0.058 Uiso 1 1 calc R . .
H10B H 0.9039 0.6796 0.0058 0.058 Uiso 1 1 calc R . .
C11 C 1.0642(5) 0.5645(4) 0.1822(3) 0.0495(14) Uani 1 1 d . . .
H11A H 1.1064 0.5229 0.2107 0.059 Uiso 1 1 calc R . .
C12 C 0.9953(4) 0.6855(4) 0.1446(3) 0.0386(12) Uani 1 1 d . . .
H12A H 0.9767 0.7444 0.1398 0.046 Uiso 1 1 calc R . .
C13 C 0.9903(5) 0.8125(4) 0.3485(3) 0.0496(15) Uani 1 1 d . . .
H13A H 1.0442 0.8532 0.3681 0.060 Uiso 1 1 calc R . .
C14 C 0.9138(4) 0.7045(3) 0.2929(3) 0.0380(12) Uani 1 1 d . . .
H14A H 0.8991 0.6543 0.2661 0.046 Uiso 1 1 calc R . .
C15 C 0.7235(5) 0.7233(4) 0.3149(4) 0.0607(19) Uani 1 1 d . . .
H15A H 0.7163 0.7008 0.3588 0.073 Uiso 1 1 calc R . .
H15B H 0.7006 0.6778 0.2809 0.073 Uiso 1 1 calc R . .
C16 C 0.6493(4) 0.8010(4) 0.2959(3) 0.0446(13) Uani 1 1 d . . .
C17 C 0.6147(6) 0.8274(5) 0.2288(4) 0.0619(18) Uani 1 1 d . . .
H17A H 0.6305 0.7934 0.1939 0.074 Uiso 1 1 calc R . .
C18 C 1.4444(6) 0.4054(5) 0.2868(4) 0.0632(18) Uani 1 1 d . . .
H18A H 1.4661 0.4240 0.3321 0.16(5) Uiso 1 1 calc R . .
C19 C 1.4707(4) 0.4547(4) 0.2364(3) 0.0413(12) Uani 1 1 d . . .
C20 C 1.4408(6) 0.4253(5) 0.1701(3) 0.0568(17) Uani 1 1 d . . .
H20A H 1.4608 0.4573 0.1356 0.056(19) Uiso 1 1 calc R . .
C21 C 0.6183(6) 0.8490(5) 0.3459(3) 0.064(2) Uani 1 1 d . . .
H21A H 0.6375 0.8299 0.3911 0.077 Uiso 1 1 calc R . .
C22 C 1.5230(4) 0.5436(4) 0.2515(3) 0.0470(14) Uani 1 1 d . . .
H22A H 1.5682 0.5450 0.2981 0.056 Uiso 1 1 calc R . .
H22B H 1.5706 0.5555 0.2206 0.056 Uiso 1 1 calc R . .
C23 C 1.3660(4) 0.6264(4) 0.2826(3) 0.0468(14) Uani 1 1 d . . .
H23A H 1.3708 0.6009 0.3252 0.056 Uiso 1 1 calc R . .
C24 C 1.3163(7) 0.7008(6) 0.1943(4) 0.077(3) Uani 1 1 d . . .
H24A H 1.2763 0.7396 0.1620 0.093 Uiso 1 1 calc R . .

loop_
_atom_site_aniso_label
_atom_site_aniso_U_11
_atom_site_aniso_U_22
_atom_site_aniso_U_33
_atom_site_aniso_U_23
_atom_site_aniso_U_13
_atom_site_aniso_U_12
Mo1 0.0298(2) 0.0300(2) 0.0290(2) -0.00036(16) 0.00523(16) -0.00011(17)
Mo2 0.0364(2) 0.0292(2) 0.0264(2) 0.00660(16) 0.00550(17) 0.00387(18)
Mo3 0.0372(2) 0.0330(2) 0.0271(2) 0.00079(16) 0.01077(17) 0.00004(18)
Mo4 0.0338(2) 0.0256(2) 0.0528(3) 0.00924(18) 0.0174(2) 0.00047(18)
Cu1 0.0253(3) 0.0335(3) 0.0257(3) -0.0013(2) 0.0029(2) -0.0019(2)
N1 0.0286(19) 0.032(2) 0.028(2) 0.0009(16) 0.0032(16) -0.0007(17)
N2 0.059(3) 0.039(3) 0.045(3) 0.003(2) -0.015(2) -0.013(2)
N3 0.039(2) 0.042(2) 0.027(2) -0.0029(18) -0.0008(18) -0.005(2)
N4 0.034(2) 0.035(2) 0.029(2) 0.0020(17) 0.0022(17) 0.0005(18)
N5 0.077(4) 0.037(3) 0.043(3) -0.001(2) -0.007(3) -0.001(3)
N6 0.039(2) 0.039(3) 0.034(2) 0.0042(18) -0.0020(19) -0.009(2)
N7 0.032(2) 0.030(2) 0.039(2) 0.0022(17) 0.0073(18) -0.0007(18)
N8 0.036(3) 0.069(4) 0.070(4) -0.021(3) 0.017(3) -0.003(3)
N9 0.033(2) 0.034(2) 0.062(3) 0.006(2) 0.017(2) 0.0034(19)
N10 0.033(2) 0.044(3) 0.032(2) -0.0008(18) 0.0090(18) -0.0021(19)
N11 0.079(4) 0.100(5) 0.061(4) 0.026(3) 0.046(3) 0.032(4)
N12 0.027(2) 0.053(3) 0.035(2) -0.005(2) 0.0051(18) -0.002(2)
O1 0.0333(19) 0.047(2) 0.059(3) 0.0049(19) -0.0011(18) -0.0124(18)
O2 0.084(3) 0.063(3) 0.038(2) 0.015(2) 0.003(2) -0.025(3)
O3 0.071(3) 0.036(2) 0.100(4) 0.018(2) 0.048(3) 0.013(2)
O4 0.123(4) 0.045(3) 0.052(3) 0.005(2) 0.053(3) -0.006(3)
O5 0.037(2) 0.033(2) 0.069(3) -0.0169(19) -0.0020(19) 0.0011(16)
O6 0.043(2) 0.038(2) 0.0370(19) 0.0128(16) 0.0039(16) -0.0023(17)
O7 0.051(2) 0.045(2) 0.044(2) -0.0035(18) 0.0028(18) 0.0111(19)
O8 0.042(2) 0.044(2) 0.052(2) -0.0149(18) 0.0165(18) -0.0098(18)
O9 0.061(3) 0.049(2) 0.034(2) -0.0085(17) -0.0020(18) -0.001(2)
O10 0.0393(19) 0.0241(18) 0.050(2) 0.0045(15) -0.0040(17) 0.0016(15)
O11 0.0387(19) 0.050(2) 0.0332(19) -0.0084(16) 0.0067(15) 0.0078(18)
O12 0.0330(17) 0.0342(18) 0.0317(17) -0.0020(14) 0.0124(14) -0.0100(15)
O13 0.0316(17) 0.0336(18) 0.0311(17) 0.0023(14) 0.0068(14) -0.0063(15)
C1 0.046(3) 0.039(3) 0.028(2) 0.003(2) 0.002(2) -0.011(2)
C2 0.061(4) 0.040(3) 0.041(3) 0.012(2) -0.007(3) -0.014(3)
C3 0.067(4) 0.071(4) 0.020(2) -0.003(3) -0.001(3) -0.009(3)
C4 0.050(3) 0.051(3) 0.027(3) -0.001(2) -0.007(2) 0.003(3)
C5 0.051(4) 0.044(4) 0.078(5) -0.025(3) 0.007(3) 0.010(3)
C6 0.048(3) 0.040(3) 0.079(5) 0.021(3) -0.001(3) 0.001(3)
C7 0.046(3) 0.038(3) 0.030(3) 0.004(2) -0.013(2) -0.009(2)
C8 0.060(4) 0.031(3) 0.066(4) 0.003(3) 0.000(3) -0.008(3)
C9 0.076(5) 0.031(3) 0.064(4) -0.003(3) 0.001(4) -0.003(3)
C10 0.051(3) 0.053(4) 0.032(3) 0.004(2) -0.007(2) -0.009(3)
C11 0.065(4) 0.038(3) 0.038(3) 0.001(2) -0.003(3) 0.006(3)
C12 0.040(3) 0.036(3) 0.035(3) 0.003(2) -0.001(2) -0.005(2)
C13 0.034(3) 0.054(4) 0.060(4) -0.017(3) 0.011(3) 0.001(3)
C14 0.029(2) 0.027(3) 0.058(3) 0.006(2) 0.010(2) 0.000(2)
C15 0.034(3) 0.045(4) 0.110(6) 0.013(4) 0.030(3) -0.004(3)
C16 0.029(3) 0.043(3) 0.065(4) 0.011(3) 0.017(3) -0.001(2)
C17 0.067(4) 0.065(5) 0.055(4) -0.009(3) 0.018(3) -0.001(4)
C18 0.074(5) 0.069(5) 0.041(4) -0.003(3) 0.003(3) -0.004(4)
C19 0.025(2) 0.052(3) 0.046(3) -0.008(3) 0.006(2) 0.001(2)
C20 0.065(4) 0.068(4) 0.042(3) -0.009(3) 0.023(3) -0.017(4)
C21 0.072(4) 0.078(5) 0.046(4) 0.020(3) 0.024(3) 0.029(4)
C22 0.025(2) 0.058(4) 0.056(4) -0.013(3) 0.006(2) 0.000(2)
C23 0.037(3) 0.067(4) 0.039(3) 0.008(3) 0.014(2) 0.005(3)
C24 0.086(5) 0.100(6) 0.061(4) 0.036(4) 0.046(4) 0.041(5)

loop_
_atom_type_symbol
_atom_type_description
_atom_type_scat_dispersion_real
_atom_type_scat_dispersion_imag
_atom_type_scat_source
C C 0.0033 0.0016 'International Tables Vol C Tables 4.2.6.8 and 6.1.1.4'
H H 0.0000 0.0000 'International Tables Vol C Tables 4.2.6.8 and 6.1.1.4'
N N 0.0061 0.0033 'International Tables Vol C Tables 4.2.6.8 and 6.1.1.4'
O O 0.0106 0.0060 'International Tables Vol C Tables 4.2.6.8 and 6.1.1.4'
Cu Cu 0.3201 1.2651 'International Tables Vol C Tables 4.2.6.8 and 6.1.1.4'
Mo Mo -1.6832 0.6857 'International Tables Vol C Tables 4.2.6.8 and 6.1.1.4'

loop_
_geom_angle_atom_site_label_1
_geom_angle_atom_site_label_2
_geom_angle_atom_site_label_3
_geom_angle
_geom_angle_site_symmetry_1
_geom_angle_site_symmetry_3
_geom_angle_publ_flag
O2 Mo1 O11 105.0(2) . . ?
O2 Mo1 O13 100.88(18) . . ?
O11 Mo1 O13 101.11(16) . . ?
O2 Mo1 O5 98.0(2) . . ?
O11 Mo1 O5 90.32(16) . . ?
O13 Mo1 O5 154.46(16) . . ?
O2 Mo1 O10 96.7(2) . . ?
O11 Mo1 O10 155.55(16) . . ?
O13 Mo1 O10 85.45(14) . . ?
O5 Mo1 O10 75.39(15) . . ?
O2 Mo1 O12 164.6(2) . . ?
O11 Mo1 O12 89.58(15) . . ?
O13 Mo1 O12 71.04(12) . . ?
O5 Mo1 O12 86.45(16) . . ?
O10 Mo1 O12 70.13(13) . . ?
O1 Mo2 O6 105.73(19) . . ?
O1 Mo2 O5 101.56(19) . . ?
O6 Mo2 O5 114.41(19) . . ?
O1 Mo2 O4 105.8(2) . . ?
O6 Mo2 O4 112.21(19) . . ?
O5 Mo2 O4 115.6(2) . . ?
O1 Mo2 O10 169.75(17) . . ?
O6 Mo2 O10 83.71(15) . . ?
O5 Mo2 O10 70.34(15) . . ?
O4 Mo2 O10 73.4(2) . . ?
O9 Mo3 O7 105.2(2) . . ?
O9 Mo3 O13 101.95(18) . . ?
O7 Mo3 O13 100.54(18) . . ?
O9 Mo3 O4 101.4(2) . 3_775 ?
O7 Mo3 O4 94.8(2) . 3_775 ?
O13 Mo3 O4 147.50(19) . 3_775 ?
O9 Mo3 O12 154.89(18) . . ?
O7 Mo3 O12 99.78(17) . . ?
O13 Mo3 O12 75.44(13) . . ?
O4 Mo3 O12 73.79(19) 3_775 . ?
O9 Mo3 O8 83.82(17) . . ?
O7 Mo3 O8 170.34(17) . . ?
O13 Mo3 O8 80.54(15) . . ?
O4 Mo3 O8 79.85(17) 3_775 . ?
O12 Mo3 O8 71.09(13) . . ?
O3 Mo4 O8 106.2(2) . . ?
O3 Mo4 O10 104.3(2) . . ?
O8 Mo4 O10 104.73(17) . . ?
O3 Mo4 O12 105.82(18) . 3_775 ?
O8 Mo4 O12 105.29(17) . 3_775 ?
O10 Mo4 O12 128.81(15) . 3_775 ?
N7 Cu1 N1 92.06(17) . . ?
N7 Cu1 N10 178.68(18) . . ?
N1 Cu1 N10 88.72(17) . . ?
N7 Cu1 N4 91.19(17) . . ?
N1 Cu1 N4 176.74(17) . . ?
N10 Cu1 N4 88.03(17) . . ?
N7 Cu1 O6 90.90(15) . . ?
N1 Cu1 O6 89.16(15) . . ?
N10 Cu1 O6 90.18(16) . . ?
N4 Cu1 O6 91.02(15) . . ?
C1 N1 C2 102.6(4) . . ?
C1 N1 Cu1 129.0(4) . . ?
C2 N1 Cu1 127.7(4) . . ?
C2 N2 N3 102.6(4) . . ?
C1 N3 N2 110.2(4) . . ?
C1 N3 C3 129.8(5) . . ?
N2 N3 C3 120.0(5) . . ?
C12 N4 C11 103.3(4) . . ?
C12 N4 Cu1 126.2(4) . . ?
C11 N4 Cu1 130.5(4) . . ?
C11 N5 N6 102.5(5) . . ?
C12 N6 N5 110.4(4) . . ?
C12 N6 C10 129.1(5) . . ?
N5 N6 C10 120.5(5) . . ?
C14 N7 C13 102.6(4) . . ?
C14 N7 Cu1 128.2(4) . . ?
C13 N7 Cu1 129.2(4) . . ?
C13 N8 N9 102.1(5) . . ?
C14 N9 N8 110.7(4) . . ?
C14 N9 C15 128.4(5) . . ?
N8 N9 C15 120.9(5) . . ?
C23 N10 C24 103.3(5) . . ?
C23 N10 Cu1 127.9(4) . . ?
C24 N10 Cu1 127.9(4) . . ?
C24 N11 N12 103.2(5) . . ?
C23 N12 N11 109.6(5) . . ?
C23 N12 C22 128.2(5) . . ?
N11 N12 C22 121.6(5) . . ?
Mo2 O4 Mo3 146.7(3) . 3_775 ?
Mo2 O5 Mo1 122.16(19) . . ?
Mo2 O6 Cu1 173.2(2) . . ?
Mo4 O8 Mo3 117.33(18) . . ?
Mo4 O10 Mo1 125.36(18) . . ?
Mo4 O10 Mo2 110.07(17) . . ?
Mo1 O10 Mo2 91.07(13) . . ?
Mo4 O12 Mo3 117.91(17) 3_775 . ?
Mo4 O12 Mo1 148.50(17) 3_775 . ?
Mo3 O12 Mo1 89.35(11) . . ?
Mo3 O13 Mo1 120.00(17) . . ?
N3 C1 N1 110.0(5) . . ?
N3 C1 H1A 125.0 . . ?
N1 C1 H1A 125.0 . . ?
N2 C2 N1 114.6(5) . . ?
N2 C2 H2A 122.7 . . ?
N1 C2 H2A 122.7 . . ?
N3 C3 C4 111.3(5) . . ?
N3 C3 H3A 109.4 . . ?
C4 C3 H3A 109.4 . . ?
N3 C3 H3B 109.4 . . ?
C4 C3 H3B 109.4 . . ?
H3A C3 H3B 108.0 . . ?
C9 C4 C5 117.9(6) . . ?
C9 C4 C3 121.7(6) . . ?
C5 C4 C3 120.4(6) . . ?
C6 C5 C4 120.5(6) 4_676 . ?
C6 C5 H5A 119.7 4_676 . ?
C4 C5 H5A 119.7 . . ?
C7 C6 C5 121.1(6) . 4_475 ?
C7 C6 H6A 119.4 . . ?
C5 C6 H6A 119.4 4_475 . ?
C6 C7 C8 118.2(6) . . ?
C6 C7 C10 120.4(6) . . ?
C8 C7 C10 121.3(5) . . ?
C9 C8 C7 121.3(6) 4_475 . ?
C9 C8 H8A 119.4 4_475 . ?
C7 C8 H8A 119.4 . . ?
C8 C9 C4 120.9(6) 4_676 . ?
C8 C9 H9A 119.6 4_676 . ?
C4 C9 H9A 119.6 . . ?
N6 C10 C7 113.0(5) . . ?
N6 C10 H10A 109.0 . . ?
C7 C10 H10A 109.0 . . ?
N6 C10 H10B 109.0 . . ?
C7 C10 H10B 109.0 . . ?
H10A C10 H10B 107.8 . . ?
N5 C11 N4 113.9(5) . . ?
N5 C11 H11A 123.0 . . ?
N4 C11 H11A 123.0 . . ?
N6 C12 N4 109.8(5) . . ?
N6 C12 H12A 125.1 . . ?
N4 C12 H12A 125.1 . . ?
N8 C13 N7 114.7(5) . . ?
N8 C13 H13A 122.6 . . ?
N7 C13 H13A 122.6 . . ?
N9 C14 N7 109.9(5) . . ?
N9 C14 H14A 125.1 . . ?
N7 C14 H14A 125.1 . . ?
N9 C15 C16 111.4(5) . . ?
N9 C15 H15A 109.3 . . ?
C16 C15 H15A 109.3 . . ?
N9 C15 H15B 109.3 . . ?
C16 C15 H15B 109.3 . . ?
H15A C15 H15B 108.0 . . ?
C21 C16 C17 118.9(6) . . ?
C21 C16 C15 120.0(6) . . ?
C17 C16 C15 121.0(6) . . ?
C16 C17 C18 119.8(6) . 2_755 ?
C16 C17 H17A 120.1 . . ?
C18 C17 H17A 120.1 2_755 . ?
C19 C18 C17 120.7(6) . 2_745 ?
C19 C18 H18A 119.7 . . ?
C17 C18 H18A 119.7 2_745 . ?
C18 C19 C20 118.9(6) . . ?
C18 C19 C22 121.1(6) . . ?
C20 C19 C22 119.8(6) . . ?
C19 C20 C21 120.9(6) . 2_745 ?
C19 C20 H20A 119.6 . . ?
C21 C20 H20A 119.6 2_745 . ?
C16 C21 C20 120.6(6) . 2_755 ?
C16 C21 H21A 119.7 . . ?
C20 C21 H21A 119.7 2_755 . ?
N12 C22 C19 109.7(4) . . ?
N12 C22 H22A 109.7 . . ?
C19 C22 H22A 109.7 . . ?
N12 C22 H22B 109.7 . . ?
C19 C22 H22B 109.7 . . ?
H22A C22 H22B 108.2 . . ?
N10 C23 N12 110.5(5) . . ?
N10 C23 H23A 124.8 . . ?
N12 C23 H23A 124.8 . . ?
N11 C24 N10 113.4(6) . . ?
N11 C24 H24A 123.3 . . ?
N10 C24 H24A 123.3 . . ?

loop_
_geom_bond_atom_site_label_1
_geom_bond_atom_site_label_2
_geom_bond_distance
_geom_bond_site_symmetry_2
_geom_bond_publ_flag
Mo1 O2 1.674(4) . ?
Mo1 O11 1.704(4) . ?
Mo1 O13 1.904(3) . ?
Mo1 O5 2.000(4) . ?
Mo1 O10 2.166(4) . ?
Mo1 O12 2.424(3) . ?
Mo2 O1 1.688(4) . ?
Mo2 O6 1.704(4) . ?
Mo2 O5 1.815(4) . ?
Mo2 O4 1.843(4) . ?
Mo2 O10 2.504(4) . ?
Mo3 O9 1.678(4) . ?
Mo3 O7 1.689(4) . ?
Mo3 O13 1.893(3) . ?
Mo3 O4 2.006(4) 3_775 ?
Mo3 O12 2.249(3) . ?
Mo3 O8 2.429(4) . ?
Mo4 O3 1.689(4) . ?
Mo4 O8 1.736(4) . ?
Mo4 O10 1.840(4) . ?
Mo4 O12 1.862(3) 3_775 ?
Cu1 N7 1.994(4) . ?
Cu1 N1 2.001(4) . ?
Cu1 N10 2.003(4) . ?
Cu1 N4 2.018(4) . ?
Cu1 O6 2.374(4) . ?
N1 C1 1.325(6) . ?
N1 C2 1.352(7) . ?
N2 C2 1.303(7) . ?
N2 N3 1.350(6) . ?
N3 C1 1.315(7) . ?
N3 C3 1.472(6) . ?
N4 C12 1.328(6) . ?
N4 C11 1.353(7) . ?
N5 C11 1.323(7) . ?
N5 N6 1.356(7) . ?
N6 C12 1.319(7) . ?
N6 C10 1.474(7) . ?
N7 C14 1.327(6) . ?
N7 C13 1.354(7) . ?
N8 C13 1.309(7) . ?
N8 N9 1.352(7) . ?
N9 C14 1.315(7) . ?
N9 C15 1.480(7) . ?
N10 C23 1.311(7) . ?
N10 C24 1.335(7) . ?
N11 C24 1.327(9) . ?
N11 N12 1.328(7) . ?
N12 C23 1.321(7) . ?
N12 C22 1.482(7) . ?
O4 Mo3 2.006(4) 3_775 ?
O12 Mo4 1.862(3) 3_775 ?
C1 H1A 0.9300 . ?
C2 H2A 0.9300 . ?
C3 C4 1.502(9) . ?
C3 H3A 0.9700 . ?
C3 H3B 0.9700 . ?
C4 C9 1.379(9) . ?
C4 C5 1.393(9) . ?
C5 C6 1.380(9) 4_676 ?
C5 H5A 0.9300 . ?
C6 C7 1.373(8) . ?
C6 C5 1.380(9) 4_475 ?
C6 H6A 0.9300 . ?
C7 C8 1.377(8) . ?
C7 C10 1.497(8) . ?
C8 C9 1.375(10) 4_475 ?
C8 H8A 0.9300 . ?
C9 C8 1.375(10) 4_676 ?
C9 H9A 0.9300 . ?
C10 H10A 0.9700 . ?
C10 H10B 0.9700 . ?
C11 H11A 0.9300 . ?
C12 H12A 0.9300 . ?
C13 H13A 0.9300 . ?
C14 H14A 0.9300 . ?
C15 C16 1.495(8) . ?
C15 H15A 0.9700 . ?
C15 H15B 0.9700 . ?
C16 C21 1.373(9) . ?
C16 C17 1.374(9) . ?
C17 C18 1.398(10) 2_755 ?
C17 H17A 0.9300 . ?
C18 C19 1.363(9) . ?
C18 C17 1.398(10) 2_745 ?
C18 H18A 0.9300 . ?
C19 C20 1.370(8) . ?
C19 C22 1.506(8) . ?
C20 C21 1.375(9) 2_745 ?
C20 H20A 0.9300 . ?
C21 C20 1.375(9) 2_755 ?
C21 H21A 0.9300 . ?
C22 H22A 0.9700 . ?
C22 H22B 0.9700 . ?
C23 H23A 0.9300 . ?
C24 H24A 0.9300 . ?
